data_4504516
loop_
_publ_author_name
'Jayaraman, Akhila'
'Balasubramaniam, Venkataramanan'
'Valiyaveettil, Suresh'

_publ_section_title
;
 Formation of Interesting Organic Supramolecular Structures in the
 Solid-State Self-Assembly of Triphenol Adducts
;
_journal_issue 1
_journal_name_full 'Crystal Growth &amp; Design'
_journal_page_first 150
_journal_paper_doi 10.1021/cg050251p
_journal_volume 6
_journal_year 2006
_chemical_formula_sum 'C21 H18 N O3'
_chemical_formula_weight 332.36
_chemical_name_systematic
; 
 ? 
;
_space_group_IT_number 2
_symmetry_cell_setting triclinic
_symmetry_space_group_name_Hall '-P 1'
_symmetry_space_group_name_H-M 'P -1'
_atom_sites_solution_hydrogens geom
_atom_sites_solution_primary direct
_atom_sites_solution_secondary difmap
_audit_creation_method SHELXL-97
_cell_angle_alpha 90.401(3)
_cell_angle_beta 102.338(3)
_cell_angle_gamma 96.760(4)
_cell_formula_units_Z 2
_cell_length_a 8.2627(13)
_cell_length_b 10.0415(16)
_cell_length_c 10.3726(17)
_cell_measurement_reflns_used 724
_cell_measurement_temperature 223(2)
_cell_measurement_theta_max 27.40
_cell_measurement_theta_min 2.54
_cell_volume 834.4(2)
_computing_cell_refinement 'Bruker SMART'
_computing_data_collection 'Bruker SMART'
_computing_data_reduction 'Bruker SAINT'
_computing_molecular_graphics 'Bruker SHELXTL'
_computing_publication_material 'Bruker SHELXTL'
_computing_structure_refinement 'SHELXL-97 (Sheldrick, 1997)'
_computing_structure_solution 'SHELXS-97 (Sheldrick, 1990)'
_diffrn_ambient_temperature 223(2)
_diffrn_measured_fraction_theta_full 0.987
_diffrn_measured_fraction_theta_max 0.987
_diffrn_measurement_device_type 'CCD area detector'
_diffrn_measurement_method 'phi and omega scans'
_diffrn_radiation_monochromator graphite
_diffrn_radiation_source 'fine-focus sealed tube'
_diffrn_radiation_type MoK\a
_diffrn_radiation_wavelength 0.71073
_diffrn_reflns_av_R_equivalents 0.0190
_diffrn_reflns_av_sigmaI/netI 0.0394
_diffrn_reflns_limit_h_max 10
_diffrn_reflns_limit_h_min -6
_diffrn_reflns_limit_k_max 11
_diffrn_reflns_limit_k_min -13
_diffrn_reflns_limit_l_max 13
_diffrn_reflns_limit_l_min -13
_diffrn_reflns_number 5840
_diffrn_reflns_theta_full 27.46
_diffrn_reflns_theta_max 27.46
_diffrn_reflns_theta_min 2.04
_exptl_absorpt_coefficient_mu 0.089
_exptl_absorpt_correction_T_max 0.9773
_exptl_absorpt_correction_T_min 0.9570
_exptl_absorpt_correction_type 'Sadabs, (Sheldrick 2001)'
_exptl_crystal_colour COLOURLESS
_exptl_crystal_density_diffrn 1.323
_exptl_crystal_density_meas 0
_exptl_crystal_density_method 'not measured'
_exptl_crystal_description BLOCK
_exptl_crystal_F_000 350
_exptl_crystal_size_max 0.50
_exptl_crystal_size_mid 0.40
_exptl_crystal_size_min 0.26
_refine_diff_density_max 0.284
_refine_diff_density_min -0.190
_refine_diff_density_rms 0.042
_refine_ls_extinction_method none
_refine_ls_goodness_of_fit_ref 1.080
_refine_ls_hydrogen_treatment mixed
_refine_ls_matrix_type full
_refine_ls_number_parameters 238
_refine_ls_number_reflns 3770
_refine_ls_number_restraints 0
_refine_ls_restrained_S_all 1.080
_refine_ls_R_factor_all 0.0586
_refine_ls_R_factor_gt 0.0433
_refine_ls_shift/su_max 0.000
_refine_ls_shift/su_mean 0.000
_refine_ls_structure_factor_coef Fsqd
_refine_ls_weighting_details 'calc w=1/[\s^2^(Fo^2^)+(0.0695P)^2^+0.0000P] where P=(Fo^2^+2Fc^2^)/3'
_refine_ls_weighting_scheme calc
_refine_ls_wR_factor_gt 0.1165
_refine_ls_wR_factor_ref 0.1228
_reflns_number_gt 2843
_reflns_number_total 3770
_reflns_threshold_expression >2sigma(I)
_cod_data_source_file cg050251psi20050603_044455.cif
_cod_data_source_block 4100
_cod_depositor_comments
;
The following automatic conversions were performed:

'_symmetry_cell_setting' value 'Triclinic' changed to 'triclinic'
according to /home/saulius/struct/CIF-dictionaries/cif_core.dic
dictionary named 'cif_core.dic' version 2.4.1 from 2010-06-29.

Automatic conversion script
Id: cif_fix_values 1715 2011-07-08 13:25:40Z adriana 
;
_cod_original_sg_symbol_H-M P-1
_cod_database_code 4504516

loop_
_symmetry_equiv_pos_as_xyz
'x, y, z'
'-x, -y, -z'

loop_
_atom_site_label
_atom_site_type_symbol
_atom_site_fract_x
_atom_site_fract_y
_atom_site_fract_z
_atom_site_U_iso_or_equiv
_atom_site_adp_type
_atom_site_occupancy
_atom_site_symmetry_multiplicity
_atom_site_calc_flag
_atom_site_refinement_flags
O1 O 0.05734(14) 0.08822(10) 0.67910(11) 0.0446(3) Uani 1 1 d .
H1A H 0.131(2) 0.042(2) 0.7223(18) 0.065(6) Uiso 1 1 d .
O2 O 0.28112(15) 0.92306(10) 0.80676(11) 0.0480(3) Uani 1 1 d .
H2A H 0.340(3) 0.907(2) 0.748(2) 0.080(6) Uiso 1 1 d .
O3 O 0.42110(13) 0.63166(11) 0.51464(10) 0.0434(3) Uani 1 1 d .
H3A H 0.469(2) 0.624(2) 0.453(2) 0.080(7) Uiso 1 1 d .
N1 N 0.43565(15) 0.95878(12) 0.60778(11) 0.0408(3) Uani 1 1 d .
C1 C 0.31103(15) 0.64184(12) 0.74875(12) 0.0273(3) Uani 1 1 d .
H1 H 0.2477 0.6901 0.6756 0.033 Uiso 1 1 calc R
C2 C 0.25103(15) 0.49218(12) 0.72208(11) 0.0273(3) Uani 1 1 d .
C3 C 0.35293(16) 0.39442(13) 0.76720(13) 0.0324(3) Uani 1 1 d .
H3 H 0.4654 0.4203 0.8080 0.039 Uiso 1 1 calc R
C4 C 0.29197(17) 0.25902(13) 0.75317(13) 0.0345(3) Uani 1 1 d .
H4 H 0.3628 0.1943 0.7849 0.041 Uiso 1 1 calc R
C5 C 0.12720(16) 0.21946(13) 0.69261(13) 0.0320(3) Uani 1 1 d .
C6 C 0.02517(16) 0.31578(13) 0.64289(13) 0.0324(3) Uani 1 1 d .
H6 H -0.0859 0.2896 0.5986 0.039 Uiso 1 1 calc R
C7 C 0.08701(15) 0.45014(13) 0.65857(12) 0.0297(3) Uani 1 1 d .
H7 H 0.0165 0.5146 0.6255 0.036 Uiso 1 1 calc R
C8 C 0.27065(15) 0.69211(12) 0.87627(12) 0.0279(3) Uani 1 1 d .
C9 C 0.23848(17) 0.60562(14) 0.97432(13) 0.0351(3) Uani 1 1 d .
H9 H 0.2426 0.5133 0.9620 0.042 Uiso 1 1 calc R
C10 C 0.20067(18) 0.65070(15) 1.08932(13) 0.0405(3) Uani 1 1 d .
H10 H 0.1788 0.5896 1.1535 0.049 Uiso 1 1 calc R
C11 C 0.19515(18) 0.78533(15) 1.10936(14) 0.0429(4) Uani 1 1 d .
H11 H 0.1704 0.8167 1.1877 0.051 Uiso 1 1 calc R
C12 C 0.22603(18) 0.87422(15) 1.01428(14) 0.0421(4) Uani 1 1 d .
H12 H 0.2225 0.9664 1.0279 0.051 Uiso 1 1 calc R
C13 C 0.26231(16) 0.82806(13) 0.89835(13) 0.0331(3) Uani 1 1 d .
C14 C 0.49508(15) 0.67319(12) 0.74545(12) 0.0283(3) Uani 1 1 d .
C15 C 0.54510(16) 0.66150(13) 0.62601(13) 0.0329(3) Uani 1 1 d .
C16 C 0.71157(19) 0.68230(14) 0.61973(16) 0.0430(4) Uani 1 1 d .
H16 H 0.7431 0.6721 0.5387 0.052 Uiso 1 1 calc R
C17 C 0.83097(18) 0.71803(15) 0.73296(17) 0.0476(4) Uani 1 1 d .
H17 H 0.9442 0.7329 0.7288 0.057 Uiso 1 1 calc R
C18 C 0.78597(18) 0.73206(15) 0.85207(16) 0.0454(4) Uani 1 1 d .
H18 H 0.8677 0.7570 0.9291 0.055 Uiso 1 1 calc R
C19 C 0.61854(17) 0.70900(14) 0.85740(14) 0.0363(3) Uani 1 1 d .
H19 H 0.5882 0.7179 0.9391 0.044 Uiso 1 1 calc R
C20 C 0.33706(18) 0.97850(14) 0.49245(15) 0.0409(3) Uani 1 1 d .
H20 H 0.2207 0.9643 0.4837 0.049 Uiso 1 1 calc R
C21 C 0.59879(19) 0.98070(14) 0.61461(14) 0.0407(3) Uani 1 1 d .
H21 H 0.6725 0.9680 0.6949 0.049 Uiso 1 1 calc R

loop_
_atom_site_aniso_label
_atom_site_aniso_U_11
_atom_site_aniso_U_22
_atom_site_aniso_U_33
_atom_site_aniso_U_23
_atom_site_aniso_U_13
_atom_site_aniso_U_12
O1 0.0492(6) 0.0273(5) 0.0560(7) 0.0021(5) 0.0105(5) 0.0007(5)
O2 0.0763(7) 0.0275(5) 0.0542(7) 0.0126(5) 0.0400(6) 0.0154(5)
O3 0.0527(6) 0.0482(7) 0.0318(5) -0.0041(5) 0.0152(5) 0.0056(5)
N1 0.0553(8) 0.0324(6) 0.0402(7) 0.0071(5) 0.0206(6) 0.0092(5)
C1 0.0337(7) 0.0245(6) 0.0252(6) 0.0045(5) 0.0069(5) 0.0084(5)
C2 0.0340(7) 0.0256(6) 0.0239(6) 0.0023(5) 0.0090(5) 0.0056(5)
C3 0.0337(7) 0.0288(7) 0.0337(7) 0.0024(5) 0.0040(5) 0.0057(5)
C4 0.0415(7) 0.0273(7) 0.0363(7) 0.0052(5) 0.0082(6) 0.0110(5)
C5 0.0407(7) 0.0260(7) 0.0309(7) -0.0002(5) 0.0122(5) 0.0018(5)
C6 0.0317(7) 0.0359(7) 0.0303(7) 0.0010(5) 0.0085(5) 0.0035(5)
C7 0.0349(7) 0.0300(7) 0.0272(6) 0.0040(5) 0.0093(5) 0.0105(5)
C8 0.0302(6) 0.0270(6) 0.0274(6) 0.0030(5) 0.0078(5) 0.0048(5)
C9 0.0441(8) 0.0304(7) 0.0329(7) 0.0067(6) 0.0107(6) 0.0088(6)
C10 0.0488(8) 0.0438(8) 0.0310(7) 0.0081(6) 0.0136(6) 0.0046(6)
C11 0.0504(9) 0.0474(9) 0.0343(7) -0.0053(6) 0.0197(6) 0.0003(7)
C12 0.0544(9) 0.0323(7) 0.0440(8) -0.0054(6) 0.0222(7) 0.0026(6)
C13 0.0387(7) 0.0279(7) 0.0358(7) 0.0045(5) 0.0153(6) 0.0040(5)
C14 0.0345(7) 0.0193(6) 0.0330(7) 0.0034(5) 0.0094(5) 0.0070(5)
C15 0.0414(7) 0.0237(6) 0.0359(7) 0.0010(5) 0.0123(6) 0.0056(5)
C16 0.0480(8) 0.0347(8) 0.0540(9) -0.0006(7) 0.0265(7) 0.0080(6)
C17 0.0358(8) 0.0402(9) 0.0710(11) 0.0015(8) 0.0189(7) 0.0083(6)
C18 0.0378(8) 0.0398(8) 0.0550(9) 0.0022(7) 0.0009(7) 0.0061(6)
C19 0.0416(8) 0.0322(7) 0.0352(7) 0.0046(6) 0.0069(6) 0.0072(6)
C20 0.0403(8) 0.0327(7) 0.0509(9) 0.0038(6) 0.0125(7) 0.0044(6)
C21 0.0535(9) 0.0320(7) 0.0349(7) 0.0034(6) 0.0042(6) 0.0083(6)

loop_
_atom_type_symbol
_atom_type_description
_atom_type_scat_dispersion_real
_atom_type_scat_dispersion_imag
_atom_type_scat_source
C C 0.0033 0.0016 'International Tables Vol C Tables 4.2.6.8 and 6.1.1.4'
H H 0.0000 0.0000 'International Tables Vol C Tables 4.2.6.8 and 6.1.1.4'
N N 0.0061 0.0033 'International Tables Vol C Tables 4.2.6.8 and 6.1.1.4'
O O 0.0106 0.0060 'International Tables Vol C Tables 4.2.6.8 and 6.1.1.4'

loop_
_geom_angle_atom_site_label_1
_geom_angle_atom_site_label_2
_geom_angle_atom_site_label_3
_geom_angle
_geom_angle_site_symmetry_3
C20 N1 C21 116.72(12) .
C14 C1 C8 112.92(10) .
C14 C1 C2 111.21(9) .
C8 C1 C2 111.41(10) .
C3 C2 C7 117.81(12) .
C3 C2 C1 121.93(11) .
C7 C2 C1 120.13(10) .
C2 C3 C4 121.25(12) .
C5 C4 C3 120.00(12) .
O1 C5 C4 123.17(12) .
O1 C5 C6 117.38(12) .
C4 C5 C6 119.45(12) .
C7 C6 C5 119.90(12) .
C6 C7 C2 121.53(12) .
C9 C8 C13 116.96(12) .
C9 C8 C1 122.11(11) .
C13 C8 C1 120.92(11) .
C10 C9 C8 122.23(13) .
C11 C10 C9 119.67(13) .
C10 C11 C12 119.80(13) .
C11 C12 C13 120.23(13) .
O2 C13 C12 115.76(12) .
O2 C13 C8 123.07(12) .
C12 C13 C8 121.11(12) .
C19 C14 C15 117.44(12) .
C19 C14 C1 123.00(11) .
C15 C14 C1 119.52(11) .
O3 C15 C16 121.60(13) .
O3 C15 C14 116.98(11) .
C16 C15 C14 121.40(13) .
C17 C16 C15 119.59(14) .
C18 C17 C16 120.55(13) .
C17 C18 C19 119.30(14) .
C14 C19 C18 121.70(14) .
N1 C20 C21 121.49(14) 2_676
N1 C21 C20 121.80(13) 2_676

loop_
_geom_bond_atom_site_label_1
_geom_bond_atom_site_label_2
_geom_bond_distance
_geom_bond_site_symmetry_2
O1 C5 1.3688(16) .
O2 C13 1.3702(16) .
O3 C15 1.3752(17) .
N1 C20 1.3261(19) .
N1 C21 1.3266(19) .
C1 C14 1.5240(17) .
C1 C8 1.5280(16) .
C1 C2 1.5299(17) .
C2 C3 1.3871(17) .
C2 C7 1.3888(18) .
C3 C4 1.3886(18) .
C4 C5 1.3819(19) .
C5 C6 1.3875(19) .
C6 C7 1.3809(18) .
C8 C9 1.3903(18) .
C8 C13 1.3947(18) .
C9 C10 1.3822(18) .
C10 C11 1.374(2) .
C11 C12 1.379(2) .
C12 C13 1.3891(18) .
C14 C19 1.3856(18) .
C14 C15 1.3955(18) .
C15 C16 1.382(2) .
C16 C17 1.377(2) .
C17 C18 1.375(2) .
C18 C19 1.389(2) .
C20 C21 1.374(2) 2_676
C21 C20 1.374(2) 2_676

loop_
_geom_hbond_atom_site_label_D
_geom_hbond_atom_site_label_H
_geom_hbond_atom_site_label_A
_geom_hbond_distance_DH
_geom_hbond_distance_HA
_geom_hbond_distance_DA
_geom_hbond_angle_DHA
O2 H2A N1 0.89(2) 1.85(2) 2.6548(16) 151(2)
